data_7037499
loop_
_publ_author_name
'Shi, Liqin'
'Su, Qi'
'Chen, Jue'
'Li, Xiaonian'
'Luo, Yunjie'

_publ_section_title
;
 Rare-earth metal bis(silylamide) complexes supported by mono-dentate
 arylamido ligand: synthesis, reactivity, and catalyst precursors in
 living cis-1,4-selective polymerization of isoprene.
;
_journal_issue 4
_journal_name_full 'Dalton transactions (Cambridge, England : 2003)'
_journal_page_first 1391
_journal_page_last 1397
_journal_paper_doi 10.1039/c5dt03937a
_journal_volume 45
_journal_year 2016
_chemical_formula_moiety 'C23 H50 Al2 N Si Y'
_chemical_formula_sum 'C23 H50 Al2 N Si Y'
_chemical_formula_weight 511.60
_chemical_name_systematic
; 
 ? 
;
_space_group_IT_number 14
_symmetry_cell_setting monoclinic
_symmetry_Int_Tables_number 14
_symmetry_space_group_name_Hall '-P 2ybc'
_symmetry_space_group_name_H-M 'P 1 21/c 1'
_atom_sites_solution_hydrogens geom
_atom_sites_solution_primary direct
_atom_sites_solution_secondary difmap
_audit_creation_method SHELXL-97
_audit_update_record
;
2015-10-08 deposited with the CCDC.
2015-12-02 downloaded from the CCDC.
;
_cell_angle_alpha 90.00
_cell_angle_beta 112.473(7)
_cell_angle_gamma 90.00
_cell_formula_units_Z 4
_cell_length_a 14.709(4)
_cell_length_b 12.437(3)
_cell_length_c 17.541(5)
_cell_measurement_reflns_used 11555
_cell_measurement_temperature 293(2)
_cell_measurement_theta_max 25.3
_cell_measurement_theta_min 3.1
_cell_volume 2965.2(14)
_computing_cell_refinement CrystalClear
_computing_data_collection CrystalClear
_computing_data_reduction CrystalStructure
_computing_structure_refinement 'SHELXL-97 (Sheldrick, 1997)'
_computing_structure_solution 'SHELXS-97 (Sheldrick, 1990)'
_diffrn_ambient_temperature 293(2)
_diffrn_detector_area_resol_mean 7.31
_diffrn_measured_fraction_theta_full 0.998
_diffrn_measured_fraction_theta_max 0.998
_diffrn_measurement_device_type 'Rigaku Mercury'
_diffrn_measurement_method \w
_diffrn_radiation_monochromator graphite
_diffrn_radiation_source 'fine-focus sealed tube'
_diffrn_radiation_type MoK\a
_diffrn_radiation_wavelength 0.71070
_diffrn_reflns_av_R_equivalents 0.1131
_diffrn_reflns_av_sigmaI/netI 0.0875
_diffrn_reflns_limit_h_max 17
_diffrn_reflns_limit_h_min -17
_diffrn_reflns_limit_k_max 14
_diffrn_reflns_limit_k_min -12
_diffrn_reflns_limit_l_max 21
_diffrn_reflns_limit_l_min -19
_diffrn_reflns_number 27401
_diffrn_reflns_theta_full 25.35
_diffrn_reflns_theta_max 25.35
_diffrn_reflns_theta_min 3.09
_exptl_absorpt_coefficient_mu 2.075
_exptl_absorpt_correction_T_max 0.436
_exptl_absorpt_correction_T_min 0.210
_exptl_absorpt_correction_type multi-scan
_exptl_absorpt_process_details 'Jacobson, R. (1998) Private communication'
_exptl_crystal_colour colorless
_exptl_crystal_density_diffrn 1.146
_exptl_crystal_density_method 'not measured'
_exptl_crystal_description block
_exptl_crystal_F_000 1096
_exptl_crystal_size_max 0.80
_exptl_crystal_size_mid 0.60
_exptl_crystal_size_min 0.40
_refine_diff_density_max 2.226
_refine_diff_density_min -1.666
_refine_diff_density_rms 0.149
_refine_ls_extinction_method none
_refine_ls_goodness_of_fit_ref 1.296
_refine_ls_hydrogen_treatment mixed
_refine_ls_matrix_type full
_refine_ls_number_parameters 301
_refine_ls_number_reflns 5411
_refine_ls_number_restraints 15
_refine_ls_restrained_S_all 1.294
_refine_ls_R_factor_all 0.1176
_refine_ls_R_factor_gt 0.1008
_refine_ls_shift/su_max 0.000
_refine_ls_shift/su_mean 0.000
_refine_ls_structure_factor_coef Fsqd
_refine_ls_weighting_details 'calc w=1/[\s^2^(Fo^2^)+(0.1075P)^2^+4.1201P] where P=(Fo^2^+2Fc^2^)/3'
_refine_ls_weighting_scheme calc
_refine_ls_wR_factor_gt 0.2350
_refine_ls_wR_factor_ref 0.2442
_reflns_number_gt 4697
_reflns_number_total 5411
_reflns_threshold_expression >2sigma(I)
_cod_data_source_file c5dt03937a2.cif
_cod_data_source_block shelxl2
_cod_depositor_comments 'Adding full bibliography for 7037498--7037500.cif.'
_cod_original_cell_volume 2965.1(14)
_cod_original_sg_symbol_H-M 'P 21/c'
_cod_database_code 7037499

loop_
_symmetry_equiv_pos_as_xyz
'x, y, z'
'-x, y+1/2, -z+1/2'
'-x, -y, -z'
'x, -y-1/2, z-1/2'

loop_
_atom_site_label
_atom_site_type_symbol
_atom_site_fract_x
_atom_site_fract_y
_atom_site_fract_z
_atom_site_U_iso_or_equiv
_atom_site_adp_type
_atom_site_occupancy
_atom_site_symmetry_multiplicity
_atom_site_calc_flag
_atom_site_refinement_flags
Y1 Y 0.31866(5) 0.20680(5) 0.54896(4) 0.0245(3) Uani 1 1 d .
Al1 Al 0.32595(16) -0.02554(17) 0.53968(14) 0.0315(6) Uani 1 1 d .
Al2 Al 0.50397(17) 0.33454(19) 0.65370(14) 0.0348(6) Uani 1 1 d .
Si1 Si 0.20406(16) 0.40932(16) 0.39523(12) 0.0305(5) Uani 1 1 d .
N1 N 0.2108(4) 0.3220(4) 0.4742(3) 0.0248(13) Uani 1 1 d .
C1 C 0.1369(5) 0.3035(5) 0.5066(4) 0.0236(15) Uani 1 1 d .
C2 C 0.0592(5) 0.2280(6) 0.4703(4) 0.0275(16) Uani 1 1 d .
C3 C -0.0017(6) 0.2017(6) 0.5112(5) 0.0344(18) Uani 1 1 d .
H3 H -0.0518 0.1519 0.4874 0.041 Uiso 1 1 calc R
C4 C 0.0095(6) 0.2468(6) 0.5862(5) 0.0363(18) Uani 1 1 d .
H4 H -0.0305 0.2255 0.6136 0.044 Uiso 1 1 calc R
C5 C 0.0809(6) 0.3240(6) 0.6196(4) 0.0317(17) Uani 1 1 d .
H5 H 0.0872 0.3558 0.6694 0.038 Uiso 1 1 calc R
C6 C 0.1442(5) 0.3560(5) 0.5812(4) 0.0253(15) Uani 1 1 d .
C7 C 0.0386(6) 0.1764(6) 0.3855(4) 0.0327(17) Uani 1 1 d .
H7 H 0.0894 0.2003 0.3660 0.039 Uiso 1 1 calc R
C8 C 0.0404(6) 0.0537(7) 0.3894(5) 0.043(2) Uani 1 1 d .
H8A H 0.0991 0.0304 0.4338 0.064 Uiso 1 1 calc R
H8B H 0.0394 0.0252 0.3383 0.064 Uiso 1 1 calc R
H8C H -0.0162 0.0285 0.3987 0.064 Uiso 1 1 calc R
C9 C -0.0624(7) 0.2141(7) 0.3231(5) 0.049(2) Uani 1 1 d .
H9A H -0.1137 0.1835 0.3374 0.073 Uiso 1 1 calc R
H9B H -0.0703 0.1912 0.2686 0.073 Uiso 1 1 calc R
H9C H -0.0660 0.2911 0.3244 0.073 Uiso 1 1 calc R
C10 C 0.2104(5) 0.4535(6) 0.6132(4) 0.0306(16) Uani 1 1 d .
H10 H 0.2697 0.4438 0.6012 0.037 Uiso 1 1 calc R
C11 C 0.2419(7) 0.4709(6) 0.7077(5) 0.043(2) Uani 1 1 d .
H11A H 0.1870 0.4978 0.7188 0.064 Uiso 1 1 calc R
H11B H 0.2948 0.5220 0.7267 0.064 Uiso 1 1 calc R
H11C H 0.2633 0.4038 0.7359 0.064 Uiso 1 1 calc R
C12 C 0.1556(6) 0.5545(6) 0.5675(5) 0.0380(19) Uani 1 1 d .
H12A H 0.1389 0.5459 0.5093 0.057 Uiso 1 1 calc R
H12B H 0.1973 0.6163 0.5868 0.057 Uiso 1 1 calc R
H12C H 0.0967 0.5642 0.5780 0.057 Uiso 1 1 calc R
C13 C 0.0769(6) 0.4641(7) 0.3426(6) 0.051(2) Uani 1 1 d .
H13A H 0.0378 0.4139 0.3016 0.076 Uiso 1 1 calc R
H13B H 0.0798 0.5312 0.3166 0.076 Uiso 1 1 calc R
H13C H 0.0478 0.4753 0.3825 0.076 Uiso 1 1 calc R
C14 C 0.2914(7) 0.5242(6) 0.4319(5) 0.044(2) Uani 1 1 d .
H14A H 0.2736 0.5675 0.4693 0.066 Uiso 1 1 calc R
H14B H 0.2887 0.5670 0.3855 0.066 Uiso 1 1 calc R
H14C H 0.3570 0.4971 0.4597 0.066 Uiso 1 1 calc R
C15 C 0.2389(7) 0.3371(7) 0.3170(5) 0.044(2) Uani 1 1 d .
H15A H 0.3042 0.3087 0.3431 0.065 Uiso 1 1 calc R
H15B H 0.2368 0.3862 0.2742 0.065 Uiso 1 1 calc R
H15C H 0.1935 0.2792 0.2937 0.065 Uiso 1 1 calc R
C16 C 0.2473(6) 0.0433(6) 0.6033(5) 0.0347(18) Uani 1 1 d D
H16A H 0.221(4) 0.114(2) 0.603(4) 0.052 Uiso 1 1 d D
H16B H 0.194(3) -0.008(3) 0.586(4) 0.052 Uiso 1 1 d D
H16C H 0.293(4) 0.026(4) 0.6575(19) 0.052 Uiso 1 1 d D
C17 C 0.2976(6) 0.0680(7) 0.4349(5) 0.0328(17) Uani 1 1 d D
H17A H 0.239(3) 0.104(6) 0.400(4) 0.049 Uiso 1 1 d D
H17B H 0.348(4) 0.108(6) 0.425(5) 0.049 Uiso 1 1 d D
H17C H 0.300(6) 0.011(5) 0.399(4) 0.049 Uiso 1 1 d D
C18 C 0.2844(8) -0.1734(7) 0.5097(7) 0.060(3) Uani 1 1 d .
H18A H 0.3103 -0.1987 0.4704 0.090 Uiso 1 1 calc R
H18B H 0.2138 -0.1767 0.4858 0.090 Uiso 1 1 calc R
H18C H 0.3085 -0.2179 0.5581 0.090 Uiso 1 1 calc R
C19 C 0.4677(6) 0.0020(8) 0.6078(5) 0.046(2) Uani 1 1 d .
H19A H 0.4870 -0.0389 0.6579 0.069 Uiso 1 1 calc R
H19B H 0.4772 0.0772 0.6207 0.069 Uiso 1 1 calc R
H19C H 0.5070 -0.0191 0.5774 0.069 Uiso 1 1 calc R
C20 C 0.4068(6) 0.2632(6) 0.6976(5) 0.0363(18) Uani 1 1 d D
H20A H 0.3365(12) 0.269(7) 0.679(5) 0.054 Uiso 1 1 d D
H20B H 0.414(6) 0.1869(15) 0.706(5) 0.054 Uiso 1 1 d D
H20C H 0.441(6) 0.305(6) 0.746(3) 0.054 Uiso 1 1 d D
C21 C 0.4669(6) 0.2851(7) 0.5323(5) 0.0364(18) Uani 1 1 d D
H21A H 0.410(4) 0.308(7) 0.487(4) 0.055 Uiso 1 1 d D
H21B H 0.485(6) 0.215(3) 0.520(6) 0.055 Uiso 1 1 d D
H21C H 0.523(4) 0.318(6) 0.528(5) 0.055 Uiso 1 1 d D
C22 C 0.4935(6) 0.4921(6) 0.6552(5) 0.043(2) Uani 1 1 d .
H22A H 0.5427 0.5197 0.7050 0.065 Uiso 1 1 calc R
H22B H 0.4294 0.5117 0.6529 0.065 Uiso 1 1 calc R
H22C H 0.5034 0.5217 0.6084 0.065 Uiso 1 1 calc R
C23 C 0.6324(6) 0.2722(7) 0.7189(6) 0.053(2) Uani 1 1 d .
H23A H 0.6834 0.3206 0.7194 0.079 Uiso 1 1 calc R
H23B H 0.6397 0.2050 0.6948 0.079 Uiso 1 1 calc R
H23C H 0.6372 0.2602 0.7743 0.079 Uiso 1 1 calc R

loop_
_atom_site_aniso_label
_atom_site_aniso_U_11
_atom_site_aniso_U_22
_atom_site_aniso_U_33
_atom_site_aniso_U_23
_atom_site_aniso_U_13
_atom_site_aniso_U_12
Y1 0.0290(4) 0.0235(4) 0.0224(4) 0.0004(3) 0.0116(3) -0.0016(3)
Al1 0.0375(13) 0.0235(12) 0.0370(13) -0.0008(9) 0.0182(10) 0.0019(9)
Al2 0.0354(13) 0.0345(13) 0.0309(12) 0.0017(10) 0.0087(10) -0.0052(10)
Si1 0.0434(13) 0.0280(11) 0.0252(10) 0.0053(8) 0.0188(9) 0.0017(9)
N1 0.030(3) 0.023(3) 0.022(3) 0.000(2) 0.011(2) 0.000(2)
C1 0.028(4) 0.023(4) 0.024(4) 0.002(3) 0.014(3) 0.002(3)
C2 0.025(4) 0.030(4) 0.025(4) 0.000(3) 0.008(3) -0.002(3)
C3 0.031(4) 0.030(4) 0.043(5) -0.005(3) 0.015(3) -0.005(3)
C4 0.038(5) 0.042(5) 0.037(4) 0.006(4) 0.023(4) -0.002(4)
C5 0.045(5) 0.037(4) 0.019(3) 0.003(3) 0.019(3) 0.004(3)
C6 0.030(4) 0.023(4) 0.026(4) 0.005(3) 0.014(3) 0.008(3)
C7 0.041(5) 0.033(4) 0.023(4) -0.006(3) 0.011(3) -0.001(3)
C8 0.040(5) 0.046(5) 0.038(5) -0.011(4) 0.011(4) -0.008(4)
C9 0.053(6) 0.038(5) 0.038(5) -0.007(4) -0.001(4) 0.006(4)
C10 0.034(4) 0.025(4) 0.036(4) -0.004(3) 0.017(3) -0.001(3)
C11 0.060(6) 0.037(5) 0.035(4) -0.010(4) 0.023(4) -0.006(4)
C12 0.045(5) 0.030(4) 0.045(5) 0.004(4) 0.024(4) 0.004(4)
C13 0.051(5) 0.055(6) 0.048(5) 0.029(4) 0.020(4) 0.016(4)
C14 0.068(6) 0.026(4) 0.050(5) 0.010(4) 0.035(5) -0.001(4)
C15 0.066(6) 0.043(5) 0.026(4) -0.001(4) 0.023(4) -0.010(4)
C16 0.045(5) 0.029(4) 0.034(4) 0.005(3) 0.020(4) 0.002(3)
C17 0.036(4) 0.040(5) 0.026(4) -0.006(3) 0.016(3) -0.003(4)
C18 0.071(7) 0.032(5) 0.093(8) -0.017(5) 0.050(6) -0.011(5)
C19 0.043(5) 0.064(6) 0.039(5) 0.012(4) 0.024(4) 0.017(4)
C20 0.046(5) 0.032(4) 0.028(4) -0.003(3) 0.012(4) -0.013(4)
C21 0.028(4) 0.037(5) 0.042(5) 0.004(4) 0.011(4) -0.001(3)
C22 0.059(6) 0.036(5) 0.035(4) -0.012(4) 0.019(4) -0.014(4)
C23 0.040(5) 0.055(6) 0.053(6) 0.014(4) 0.007(4) -0.004(4)

loop_
_atom_type_symbol
_atom_type_description
_atom_type_scat_dispersion_real
_atom_type_scat_dispersion_imag
_atom_type_scat_source
C C 0.0033 0.0016 'International Tables Vol C Tables 4.2.6.8 and 6.1.1.4'
H H 0.0000 0.0000 'International Tables Vol C Tables 4.2.6.8 and 6.1.1.4'
N N 0.0061 0.0033 'International Tables Vol C Tables 4.2.6.8 and 6.1.1.4'
Y Y -2.7962 3.5667 'International Tables Vol C Tables 4.2.6.8 and 6.1.1.4'
Al Al 0.0645 0.0514 'International Tables Vol C Tables 4.2.6.8 and 6.1.1.4'
Si Si 0.0817 0.0704 'International Tables Vol C Tables 4.2.6.8 and 6.1.1.4'

loop_
_geom_angle_atom_site_label_1
_geom_angle_atom_site_label_2
_geom_angle_atom_site_label_3
_geom_angle
N1 Y1 C21 98.1(2)
N1 Y1 C20 114.1(2)
C21 Y1 C20 83.5(3)
N1 Y1 C17 97.5(2)
C21 Y1 C17 91.2(3)
C20 Y1 C17 148.3(3)
N1 Y1 C16 115.4(2)
C21 Y1 C16 146.0(3)
C20 Y1 C16 87.7(2)
C17 Y1 C16 79.4(2)
N1 Y1 C1 30.7(2)
C21 Y1 C1 126.6(2)
C20 Y1 C1 102.6(2)
C17 Y1 C1 105.5(2)
C16 Y1 C1 87.4(2)
N1 Y1 Al1 131.24(16)
C21 Y1 Al1 109.2(2)
C20 Y1 Al1 108.61(19)
C17 Y1 Al1 44.16(19)
C16 Y1 Al1 43.75(17)
C1 Y1 Al1 118.15(15)
N1 Y1 Al2 107.21(16)
C21 Y1 Al2 42.1(2)
C20 Y1 Al2 41.75(19)
C17 Y1 Al2 128.77(19)
C16 Y1 Al2 124.56(18)
C1 Y1 Al2 118.71(15)
Al1 Y1 Al2 120.27(7)
N1 Y1 H16A 98.9(9)
C21 Y1 H16A 161.3(13)
C20 Y1 H16A 82.4(14)
C17 Y1 H16A 94.4(11)
C16 Y1 H16A 21.2(4)
C1 Y1 H16A 68.9(8)
Al1 Y1 H16A 64.3(6)
Al2 Y1 H16A 123.9(14)
N1 Y1 H20A 99.0(16)
C21 Y1 H20A 102.0(13)
C20 Y1 H20A 22.3(3)
C17 Y1 H20A 157(2)
C16 Y1 H20A 79(2)
C1 Y1 H20A 81.6(8)
Al1 Y1 H20A 113(2)
Al2 Y1 H20A 60.1(11)
H16A Y1 H20A 67(2)
N1 Y1 H20B 132.9(12)
C21 Y1 H20B 91.3(19)
C20 Y1 H20B 21.6(5)
C17 Y1 H20B 128.5(9)
C16 Y1 H20B 70.5(13)
C1 Y1 H20B 113.6(18)
Al1 Y1 H20B 87.0(6)
Al2 Y1 H20B 54.5(15)
H16A Y1 H20B 71(2)
H20A Y1 H20B 34(2)
N1 Y1 H21A 77.4(9)
C21 Y1 H21A 22.5(3)
C20 Y1 H21A 99.8(15)
C17 Y1 H21A 85(2)
C16 Y1 H21A 161(2)
C1 Y1 H21A 107.5(11)
Al1 Y1 H21A 118(2)
Al2 Y1 H21A 58.5(13)
H16A Y1 H21A 176.2(12)
H20A Y1 H21A 114(3)
H20B Y1 H21A 112(2)
C18 Al1 C19 118.2(4)
C18 Al1 C16 110.7(4)
C19 Al1 C16 106.1(3)
C18 Al1 C17 110.7(4)
C19 Al1 C17 104.1(3)
C16 Al1 C17 106.3(3)
C18 Al1 Y1 160.5(4)
C19 Al1 Y1 81.3(3)
C16 Al1 Y1 61.2(2)
C17 Al1 Y1 59.5(2)
C23 Al2 C22 116.8(4)
C23 Al2 C20 105.3(4)
C22 Al2 C20 110.8(4)
C23 Al2 C21 107.3(4)
C22 Al2 C21 108.5(3)
C20 Al2 C21 107.8(3)
C23 Al2 Y1 125.5(3)
C22 Al2 Y1 117.8(3)
C20 Al2 Y1 54.6(2)
C21 Al2 Y1 53.9(2)
N1 Si1 C14 112.5(3)
N1 Si1 C15 109.7(3)
C14 Si1 C15 106.0(4)
N1 Si1 C13 111.4(3)
C14 Si1 C13 108.6(4)
C15 Si1 C13 108.4(4)
C1 N1 Si1 126.9(5)
C1 N1 Y1 98.4(4)
Si1 N1 Y1 134.7(3)
N1 C1 C2 122.1(6)
N1 C1 C6 119.3(6)
C2 C1 C6 118.5(6)
N1 C1 Y1 50.9(3)
C2 C1 Y1 111.1(4)
C6 C1 Y1 103.1(4)
C3 C2 C1 119.4(7)
C3 C2 C7 118.3(6)
C1 C2 C7 122.3(6)
C4 C3 C2 122.2(7)
C4 C3 H3 118.9
C2 C3 H3 118.9
C5 C4 C3 118.9(7)
C5 C4 H4 120.5
C3 C4 H4 120.5
C4 C5 C6 122.1(7)
C4 C5 H5 118.9
C6 C5 H5 118.9
C5 C6 C1 118.7(6)
C5 C6 C10 119.9(6)
C1 C6 C10 121.0(6)
C8 C7 C2 112.3(6)
C8 C7 C9 109.4(6)
C2 C7 C9 109.9(6)
C8 C7 H7 108.4
C2 C7 H7 108.4
C9 C7 H7 108.4
C7 C8 H8A 109.5
C7 C8 H8B 109.5
H8A C8 H8B 109.5
C7 C8 H8C 109.5
H8A C8 H8C 109.5
H8B C8 H8C 109.5
C7 C9 H9A 109.5
C7 C9 H9B 109.5
H9A C9 H9B 109.5
C7 C9 H9C 109.5
H9A C9 H9C 109.5
H9B C9 H9C 109.5
C6 C10 C12 109.0(6)
C6 C10 C11 113.0(6)
C12 C10 C11 108.9(6)
C6 C10 H10 108.6
C12 C10 H10 108.6
C11 C10 H10 108.6
C10 C11 H11A 109.5
C10 C11 H11B 109.5
H11A C11 H11B 109.5
C10 C11 H11C 109.5
H11A C11 H11C 109.5
H11B C11 H11C 109.5
C10 C12 H12A 109.5
C10 C12 H12B 109.5
H12A C12 H12B 109.5
C10 C12 H12C 109.5
H12A C12 H12C 109.5
H12B C12 H12C 109.5
Si1 C13 H13A 109.5
Si1 C13 H13B 109.5
H13A C13 H13B 109.5
Si1 C13 H13C 109.5
H13A C13 H13C 109.5
H13B C13 H13C 109.5
Si1 C14 H14A 109.5
Si1 C14 H14B 109.5
H14A C14 H14B 109.5
Si1 C14 H14C 109.5
H14A C14 H14C 109.5
H14B C14 H14C 109.5
Si1 C15 H15A 109.5
Si1 C15 H15B 109.5
H15A C15 H15B 109.5
Si1 C15 H15C 109.5
H15A C15 H15C 109.5
H15B C15 H15C 109.5
Al1 C16 Y1 75.1(2)
Al1 C16 H16A 133(4)
Y1 C16 H16A 60(4)
Al1 C16 H16B 96(4)
Y1 C16 H16B 142(4)
H16A C16 H16B 109.4(16)
Al1 C16 H16C 97(4)
Y1 C16 H16C 108(4)
H16A C16 H16C 110.0(16)
H16B C16 H16C 109.9(16)
Al1 C17 Y1 76.4(2)
Al1 C17 H17A 131(5)
Y1 C17 H17A 90(5)
Al1 C17 H17B 123(5)
Y1 C17 H17B 86(5)
H17A C17 H17B 102(7)
Al1 C17 H17C 97(5)
Y1 C17 H17C 170(5)
H17A C17 H17C 100(7)
H17B C17 H17C 92(7)
Al1 C18 H18A 109.5
Al1 C18 H18B 109.5
H18A C18 H18B 109.5
Al1 C18 H18C 109.5
H18A C18 H18C 109.5
H18B C18 H18C 109.5
Al1 C19 H19A 109.5
Al1 C19 H19B 109.5
H19A C19 H19B 109.5
Al1 C19 H19C 109.5
H19A C19 H19C 109.5
H19B C19 H19C 109.5
Al2 C20 Y1 83.7(3)
Al2 C20 H20A 130(6)
Y1 C20 H20A 67(6)
Al2 C20 H20B 116(6)
Y1 C20 H20B 83(5)
H20A C20 H20B 99(7)
Al2 C20 H20C 84(6)
Y1 C20 H20C 162(5)
H20A C20 H20C 114(8)
H20B C20 H20C 114(7)
Al2 C21 Y1 84.0(3)
Al2 C21 H21A 125(5)
Y1 C21 H21A 72(5)
Al2 C21 H21B 121(6)
Y1 C21 H21B 90(6)
H21A C21 H21B 108(8)
Al2 C21 H21C 94(5)
Y1 C21 H21C 177(6)
H21A C21 H21C 108(8)
H21B C21 H21C 93(7)
Al2 C22 H22A 109.5
Al2 C22 H22B 109.5
H22A C22 H22B 109.5
Al2 C22 H22C 109.5
H22A C22 H22C 109.5
H22B C22 H22C 109.5
Al2 C23 H23A 109.5
Al2 C23 H23B 109.5
H23A C23 H23B 109.5
Al2 C23 H23C 109.5
H23A C23 H23C 109.5
H23B C23 H23C 109.5

loop_
_geom_bond_atom_site_label_1
_geom_bond_atom_site_label_2
_geom_bond_distance
Y1 N1 2.167(6)
Y1 C21 2.504(8)
Y1 C20 2.527(8)
Y1 C17 2.570(8)
Y1 C16 2.629(8)
Y1 C1 2.762(7)
Y1 Al1 2.898(2)
Y1 Al2 3.082(2)
Y1 H16A 2.30(7)
Y1 H20A 2.32(9)
Y1 H20B 2.59(9)
Y1 H21A 2.39(9)
Al1 C18 1.946(9)
Al1 C19 1.997(9)
Al1 C16 2.074(8)
Al1 C17 2.078(8)
Al2 C23 1.956(9)
Al2 C22 1.966(8)
Al2 C20 2.065(8)
Al2 C21 2.078(9)
Si1 N1 1.733(6)
Si1 C14 1.864(8)
Si1 C15 1.868(8)
Si1 C13 1.869(8)
N1 C1 1.426(9)
C1 C2 1.427(10)
C1 C6 1.430(9)
C2 C3 1.384(10)
C2 C7 1.541(10)
C3 C4 1.380(11)
C3 H3 0.9300
C4 C5 1.377(11)
C4 H4 0.9300
C5 C6 1.400(10)
C5 H5 0.9300
C6 C10 1.521(10)
C7 C8 1.527(11)
C7 C9 1.543(11)
C7 H7 0.9800
C8 H8A 0.9600
C8 H8B 0.9600
C8 H8C 0.9600
C9 H9A 0.9600
C9 H9B 0.9600
C9 H9C 0.9600
C10 C12 1.541(10)
C10 C11 1.557(10)
C10 H10 0.9800
C11 H11A 0.9600
C11 H11B 0.9600
C11 H11C 0.9600
C12 H12A 0.9600
C12 H12B 0.9600
C12 H12C 0.9600
C13 H13A 0.9600
C13 H13B 0.9600
C13 H13C 0.9600
C14 H14A 0.9600
C14 H14B 0.9600
C14 H14C 0.9600
C15 H15A 0.9600
C15 H15B 0.9600
C15 H15C 0.9600
C16 H16A 0.960(10)
C16 H16B 0.961(10)
C16 H16C 0.957(10)
C17 H17A 0.961(10)
C17 H17B 0.961(10)
C17 H17C 0.962(10)
C18 H18A 0.9600
C18 H18B 0.9600
C18 H18C 0.9600
C19 H19A 0.9600
C19 H19B 0.9600
C19 H19C 0.9600
C20 H20A 0.960(10)
C20 H20B 0.960(10)
C20 H20C 0.960(10)
C21 H21A 0.959(10)
C21 H21B 0.960(10)
C21 H21C 0.960(10)
C22 H22A 0.9600
C22 H22B 0.9600
C22 H22C 0.9600
C23 H23A 0.9600
C23 H23B 0.9600
C23 H23C 0.9600

loop_
_geom_torsion_atom_site_label_1
_geom_torsion_atom_site_label_2
_geom_torsion_atom_site_label_3
_geom_torsion_atom_site_label_4
_geom_torsion
N1 Y1 Al1 C18 -15.1(10)
C21 Y1 Al1 C18 -135.3(10)
C20 Y1 Al1 C18 135.3(10)
C17 Y1 Al1 C18 -64.3(10)
C16 Y1 Al1 C18 69.7(10)
C1 Y1 Al1 C18 19.0(10)
Al2 Y1 Al1 C18 179.6(10)
N1 Y1 Al1 C19 161.3(3)
C21 Y1 Al1 C19 41.1(3)
C20 Y1 Al1 C19 -48.3(3)
C17 Y1 Al1 C19 112.1(4)
C16 Y1 Al1 C19 -113.9(4)
C1 Y1 Al1 C19 -164.6(3)
Al2 Y1 Al1 C19 -4.0(3)
N1 Y1 Al1 C16 -84.8(3)
C21 Y1 Al1 C16 154.9(3)
C20 Y1 Al1 C16 65.5(3)
C17 Y1 Al1 C16 -134.0(4)
C1 Y1 Al1 C16 -50.7(3)
Al2 Y1 Al1 C16 109.9(3)
N1 Y1 Al1 C17 49.2(3)
C21 Y1 Al1 C17 -71.0(3)
C20 Y1 Al1 C17 -160.4(3)
C16 Y1 Al1 C17 134.0(4)
C1 Y1 Al1 C17 83.3(3)
Al2 Y1 Al1 C17 -116.1(3)
N1 Y1 Al2 C23 -169.1(4)
C21 Y1 Al2 C23 -86.2(5)
C20 Y1 Al2 C23 83.7(5)
C17 Y1 Al2 C23 -54.0(5)
C16 Y1 Al2 C23 51.5(4)
C1 Y1 Al2 C23 159.8(4)
Al1 Y1 Al2 C23 -0.7(4)
N1 Y1 Al2 C22 10.5(3)
C21 Y1 Al2 C22 93.4(4)
C20 Y1 Al2 C22 -96.7(4)
C17 Y1 Al2 C22 125.6(4)
C16 Y1 Al2 C22 -128.9(3)
C1 Y1 Al2 C22 -20.6(3)
Al1 Y1 Al2 C22 179.0(3)
N1 Y1 Al2 C20 107.2(3)
C21 Y1 Al2 C20 -169.8(4)
C17 Y1 Al2 C20 -137.7(4)
C16 Y1 Al2 C20 -32.2(4)
C1 Y1 Al2 C20 76.2(3)
Al1 Y1 Al2 C20 -84.3(3)
N1 Y1 Al2 C21 -83.0(3)
C20 Y1 Al2 C21 169.8(4)
C17 Y1 Al2 C21 32.1(4)
C16 Y1 Al2 C21 137.7(3)
C1 Y1 Al2 C21 -114.0(3)
Al1 Y1 Al2 C21 85.5(3)
C14 Si1 N1 C1 112.8(6)
C15 Si1 N1 C1 -129.4(6)
C13 Si1 N1 C1 -9.4(7)
C14 Si1 N1 Y1 -70.4(5)
C15 Si1 N1 Y1 47.3(5)
C13 Si1 N1 Y1 167.4(5)
C21 Y1 N1 C1 -159.8(4)
C20 Y1 N1 C1 -73.4(4)
C17 Y1 N1 C1 107.8(4)
C16 Y1 N1 C1 26.0(5)
Al1 Y1 N1 C1 75.7(4)
Al2 Y1 N1 C1 -117.6(4)
C21 Y1 N1 Si1 22.8(5)
C20 Y1 N1 Si1 109.2(4)
C17 Y1 N1 Si1 -69.6(5)
C16 Y1 N1 Si1 -151.4(4)
C1 Y1 N1 Si1 -177.4(7)
Al1 Y1 N1 Si1 -101.7(4)
Al2 Y1 N1 Si1 65.0(4)
Si1 N1 C1 C2 85.4(8)
Y1 N1 C1 C2 -92.3(6)
Si1 N1 C1 C6 -99.3(7)
Y1 N1 C1 C6 83.0(6)
Si1 N1 C1 Y1 177.7(6)
C21 Y1 C1 N1 25.1(5)
C20 Y1 C1 N1 116.3(4)
C17 Y1 C1 N1 -78.4(4)
C16 Y1 C1 N1 -156.7(4)
Al1 Y1 C1 N1 -124.3(4)
Al2 Y1 C1 N1 74.8(4)
N1 Y1 C1 C2 114.8(6)
C21 Y1 C1 C2 139.9(5)
C20 Y1 C1 C2 -128.9(5)
C17 Y1 C1 C2 36.4(5)
C16 Y1 C1 C2 -41.9(5)
Al1 Y1 C1 C2 -9.5(5)
Al2 Y1 C1 C2 -170.4(4)
N1 Y1 C1 C6 -117.3(6)
C21 Y1 C1 C6 -92.2(5)
C20 Y1 C1 C6 -1.0(5)
C17 Y1 C1 C6 164.3(4)
C16 Y1 C1 C6 86.0(4)
Al1 Y1 C1 C6 118.4(4)
Al2 Y1 C1 C6 -42.5(5)
N1 C1 C2 C3 170.4(6)
C6 C1 C2 C3 -4.9(10)
Y1 C1 C2 C3 114.2(6)
N1 C1 C2 C7 -11.3(10)
C6 C1 C2 C7 173.4(6)
Y1 C1 C2 C7 -67.6(7)
C1 C2 C3 C4 0.5(11)
C7 C2 C3 C4 -177.8(7)
C2 C3 C4 C5 2.8(12)
C3 C4 C5 C6 -1.7(12)
C4 C5 C6 C1 -2.6(11)
C4 C5 C6 C10 170.1(7)
N1 C1 C6 C5 -169.6(6)
C2 C1 C6 C5 5.9(10)
Y1 C1 C6 C5 -117.3(6)
N1 C1 C6 C10 17.7(9)
C2 C1 C6 C10 -166.8(6)
Y1 C1 C6 C10 70.0(6)
C3 C2 C7 C8 -57.7(9)
C1 C2 C7 C8 124.0(8)
C3 C2 C7 C9 64.2(9)
C1 C2 C7 C9 -114.1(8)
C5 C6 C10 C12 -90.6(8)
C1 C6 C10 C12 82.0(8)
C5 C6 C10 C11 30.6(9)
C1 C6 C10 C11 -156.8(6)
C18 Al1 C16 Y1 -160.5(4)
C19 Al1 C16 Y1 70.2(3)
C17 Al1 C16 Y1 -40.2(3)
N1 Y1 C16 Al1 124.0(2)
C21 Y1 C16 Al1 -45.7(5)
C20 Y1 C16 Al1 -120.3(3)
C17 Y1 C16 Al1 30.6(3)
C1 Y1 C16 Al1 136.9(2)
Al2 Y1 C16 Al1 -99.5(2)
C18 Al1 C17 Y1 161.3(3)
C19 Al1 C17 Y1 -70.7(3)
C16 Al1 C17 Y1 41.0(3)
N1 Y1 C17 Al1 -145.0(2)
C21 Y1 C17 Al1 116.7(3)
C20 Y1 C17 Al1 37.2(6)
C16 Y1 C17 Al1 -30.4(2)
C1 Y1 C17 Al1 -114.7(2)
Al2 Y1 C17 Al1 95.8(2)
C23 Al2 C20 Y1 -123.0(4)
C22 Al2 C20 Y1 110.0(3)
C21 Al2 C20 Y1 -8.6(4)
N1 Y1 C20 Al2 -89.1(3)
C21 Y1 C20 Al2 6.9(3)
C17 Y1 C20 Al2 88.6(5)
C16 Y1 C20 Al2 154.0(3)
C1 Y1 C20 Al2 -119.2(3)
Al1 Y1 C20 Al2 114.9(2)
C23 Al2 C21 Y1 121.7(3)
C22 Al2 C21 Y1 -111.3(3)
C20 Al2 C21 Y1 8.7(4)
N1 Y1 C21 Al2 106.7(3)
C20 Y1 C21 Al2 -6.8(3)
C17 Y1 C21 Al2 -155.5(3)
C16 Y1 C21 Al2 -82.7(5)
C1 Y1 C21 Al2 94.1(3)
Al1 Y1 C21 Al2 -114.3(2)
